data_4129804
loop_
_publ_author_name
'Yoshida, Suguru'
'Yano, Takahisa'
'Misawa, Yoshihiro'
'Sugimura, Yasuyuki'
'Igawa, Kazunobu'
'Shimizu, Shigeomi'
'Tomooka, Katsuhiko'
'Hosoya, Takamitsu'

_publ_section_title
;
 Direct thioamination of arynes via reaction with sulfilimines and
 migratory N-arylation.
;
_journal_issue 44
_journal_name_full 'Journal of the American Chemical Society'
_journal_page_first 14071
_journal_page_last 14074
_journal_paper_doi 10.1021/jacs.5b10557
_journal_volume 137
_journal_year 2015
_chemical_formula_moiety 'C21 H18 N2 O S'
_chemical_formula_sum 'C21 H18 N2 O S'
_chemical_formula_weight 346.45
_space_group_crystal_system orthorhombic
_space_group_IT_number 61
_space_group_name_Hall '-P 2ac 2ab'
_space_group_name_H-M_alt 'P b c a'
_atom_sites_solution_hydrogens geom
_atom_sites_solution_primary direct
_atom_sites_solution_secondary difmap
_cell_angle_alpha 90.0000
_cell_angle_beta 90.0000
_cell_angle_gamma 90.0000
_cell_formula_units_Z 8
_cell_length_a 14.654(3)
_cell_length_b 7.559(2)
_cell_length_c 31.389(5)
_cell_measurement_reflns_used 389
_cell_measurement_temperature 296
_cell_measurement_theta_max 69.94
_cell_measurement_theta_min 6.75
_cell_volume 3476.9(13)
_computing_cell_refinement 'RAPID AUTO'
_computing_data_collection 'RAPID AUTO (Rigaku, ????)'
_computing_data_reduction 'RAPID AUTO'
_computing_molecular_graphics 'CrystalStructure 4.1'
_computing_publication_material 'CrystalStructure 4.1 (Rigaku, 2014)'
_computing_structure_refinement 'SHELXL97 (Sheldrick, 2008)'
_computing_structure_solution 'SIR92 (Altomare, et al., 1994)'
_diffrn_ambient_temperature 296
_diffrn_detector_area_resol_mean 10.000
_diffrn_measured_fraction_theta_full 0.997
_diffrn_measured_fraction_theta_max 0.997
_diffrn_measurement_device_type 'Rigaku R-AXIS RAPID'
_diffrn_measurement_method \w
_diffrn_radiation_type 'Cu K\a'
_diffrn_radiation_wavelength 1.54187
_diffrn_reflns_av_R_equivalents 0.0755
_diffrn_reflns_Laue_measured_fraction_full 0.000
_diffrn_reflns_Laue_measured_fraction_max 0.000
_diffrn_reflns_limit_h_max 17
_diffrn_reflns_limit_h_min -17
_diffrn_reflns_limit_k_max 9
_diffrn_reflns_limit_k_min -9
_diffrn_reflns_limit_l_max 37
_diffrn_reflns_limit_l_min -37
_diffrn_reflns_number 25564
_diffrn_reflns_point_group_measured_fraction_full 0.000
_diffrn_reflns_point_group_measured_fraction_max 0.000
_diffrn_reflns_theta_full 68.170
_diffrn_reflns_theta_max 68.170
_diffrn_reflns_theta_min 4.128
_diffrn_standards_number 0
_exptl_absorpt_coefficient_mu 1.730
_exptl_absorpt_correction_T_max 0.707
_exptl_absorpt_correction_T_min 0.570
_exptl_absorpt_correction_type multi-scan
_exptl_absorpt_process_details 'ABSCOR (Rigaku, 1995)'
_exptl_crystal_colour colorless
_exptl_crystal_density_diffrn 1.324
_exptl_crystal_density_method 'not measured'
_exptl_crystal_description block
_exptl_crystal_F_000 1456.00
_exptl_crystal_size_max 0.250
_exptl_crystal_size_mid 0.250
_exptl_crystal_size_min 0.200
_refine_diff_density_max 0.25
_refine_diff_density_min -0.22
_refine_ls_extinction_method none
_refine_ls_goodness_of_fit_ref 1.003
_refine_ls_hydrogen_treatment mixed
_refine_ls_number_parameters 232
_refine_ls_number_reflns 3165
_refine_ls_number_restraints 0
_refine_ls_R_factor_all 0.0943
_refine_ls_R_factor_gt 0.0458
_refine_ls_shift/su_max 0.001
_refine_ls_structure_factor_coef Fsqd
_refine_ls_weighting_details 'w = 1/[\s^2^(Fo^2^)+(0.0371P)^2^+0.0000P] where P=(Fo^2^+2Fc^2^)/3'
_refine_ls_weighting_scheme calc
_refine_ls_wR_factor_gt 0.0794
_refine_ls_wR_factor_ref 0.0890
_reflns_number_gt 2043
_reflns_number_total 3165
_reflns_threshold_expression F^2^>2.0\s(F^2^)
_cod_data_source_file ja5b10557_si_004.cif
_cod_data_source_block hosoya150424
_cod_original_cell_volume 3476.7(13)
_cod_database_code 4129804

loop_
_symmetry_equiv_pos_site_id
_space_group_symop_operation_xyz
1 +X,+Y,+Z
2 1/2-X,1/2+Y,+Z
3 +X,1/2-Y,1/2+Z
4 1/2-X,-Y,1/2+Z
5 -X,-Y,-Z
6 1/2+X,1/2-Y,-Z
7 -X,1/2+Y,1/2-Z
8 1/2+X,+Y,1/2-Z

loop_
_atom_site_label
_atom_site_type_symbol
_atom_site_fract_x
_atom_site_fract_y
_atom_site_fract_z
_atom_site_U_iso_or_equiv
_atom_site_adp_type
_atom_site_occupancy
_atom_site_site_symmetry_multiplicity
_atom_site_calc_flag
_atom_site_refinement_flags
S1 S 0.39008(4) 1.02900(8) 0.897038(19) 0.02326(17) Uani 1 8 d .
O1 O 0.28878(10) 1.1888(2) 0.83099(5) 0.0272(4) Uani 1 8 d .
N1 N 0.59068(14) 0.9649(3) 0.85958(6) 0.0227(5) Uani 1 8 d .
N2 N 0.72470(16) 0.4506(3) 0.80620(7) 0.0463(7) Uani 1 8 d .
C1 C 0.43592(16) 1.0809(3) 0.84620(7) 0.0188(6) Uani 1 8 d .
C2 C 0.37619(15) 1.1637(3) 0.81694(8) 0.0212(6) Uani 1 8 d .
C3 C 0.40492(17) 1.2139(3) 0.77675(7) 0.0262(6) Uani 1 8 d .
C4 C 0.49492(17) 1.1810(3) 0.76516(8) 0.0280(6) Uani 1 8 d .
C5 C 0.55395(16) 1.1000(3) 0.79280(7) 0.0237(6) Uani 1 8 d .
C6 C 0.52631(15) 1.0510(3) 0.83369(7) 0.0183(6) Uani 1 8 d .
C7 C 0.22341(16) 1.2520(4) 0.80072(7) 0.0372(8) Uani 1 8 d .
C8 C 0.43016(16) 0.8139(3) 0.91058(7) 0.0197(6) Uani 1 8 d .
C9 C 0.51329(16) 0.7901(3) 0.93226(7) 0.0210(6) Uani 1 8 d .
C10 C 0.53363(16) 0.6233(3) 0.94833(7) 0.0250(6) Uani 1 8 d .
C11 C 0.47470(16) 0.4826(3) 0.94284(7) 0.0272(6) Uani 1 8 d .
C12 C 0.39255(17) 0.5067(3) 0.92156(7) 0.0274(6) Uani 1 8 d .
C13 C 0.37055(16) 0.6716(3) 0.90564(7) 0.0267(7) Uani 1 8 d .
C14 C 0.61154(15) 1.0292(3) 0.90195(7) 0.0196(5) Uani 1 8 d .
C15 C 0.57682(15) 0.9414(3) 0.93757(7) 0.0192(6) Uani 1 8 d .
C16 C 0.60573(16) 0.9949(3) 0.97803(7) 0.0234(6) Uani 1 8 d .
C17 C 0.66510(16) 1.1361(4) 0.98290(8) 0.0287(7) Uani 1 8 d .
C18 C 0.69891(16) 1.2230(3) 0.94742(8) 0.0286(7) Uani 1 8 d .
C19 C 0.67240(15) 1.1683(3) 0.90717(8) 0.0261(6) Uani 1 8 d .
C20 C 0.56414(18) 0.5167(3) 0.83736(8) 0.0367(7) Uani 1 8 d .
C21 C 0.6543(2) 0.4815(4) 0.81965(8) 0.0318(7) Uani 1 8 d .
H1 H 0.6419(14) 0.955(3) 0.8469(7) 0.025(7) Uiso 1 8 d .
H3 H 0.36491 1.26858 0.75788 0.0314 Uiso 1 8 calc R
H4 H 0.5153 1.21439 0.73827 0.0336 Uiso 1 8 calc R
H5 H 0.61352 1.07726 0.78418 0.0284 Uiso 1 8 calc R
H7A H 0.2223 1.17456 0.77649 0.0447 Uiso 1 8 calc R
H7B H 0.24003 1.36907 0.79172 0.0447 Uiso 1 8 calc R
H7C H 0.16405 1.25492 0.81365 0.0447 Uiso 1 8 calc R
H10 H 0.58798 0.60614 0.96306 0.0301 Uiso 1 8 calc R
H11 H 0.49004 0.37156 0.95341 0.0326 Uiso 1 8 calc R
H12 H 0.35255 0.41228 0.91805 0.0328 Uiso 1 8 calc R
H13 H 0.31544 0.68797 0.89148 0.0320 Uiso 1 8 calc R
H16 H 0.58481 0.93495 1.00199 0.0280 Uiso 1 8 calc R
H17 H 0.68228 1.17252 1.01003 0.0344 Uiso 1 8 calc R
H18 H 0.73909 1.31729 0.95059 0.0343 Uiso 1 8 calc R
H19 H 0.6957 1.22553 0.8833 0.0313 Uiso 1 8 calc R
H20A H 0.55801 0.64102 0.84296 0.0440 Uiso 1 8 calc R
H20B H 0.5568 0.45184 0.86343 0.0440 Uiso 1 8 calc R
H20C H 0.51824 0.48051 0.81736 0.0440 Uiso 1 8 calc R

loop_
_atom_site_aniso_label
_atom_site_aniso_U_11
_atom_site_aniso_U_22
_atom_site_aniso_U_33
_atom_site_aniso_U_12
_atom_site_aniso_U_13
_atom_site_aniso_U_23
S1 0.0211(3) 0.0243(4) 0.0244(3) 0.0026(3) 0.0029(3) 0.0032(3)
O1 0.0200(9) 0.0334(11) 0.0283(10) 0.0069(9) -0.0032(8) 0.0015(9)
N1 0.0179(12) 0.0284(13) 0.0218(12) 0.0042(11) 0.0035(9) -0.0004(10)
N2 0.0361(16) 0.0549(19) 0.0480(16) -0.0159(14) -0.0080(13) 0.0071(14)
C1 0.0220(13) 0.0142(14) 0.0201(14) 0.0000(11) -0.0014(11) 0.0013(11)
C2 0.0187(14) 0.0191(14) 0.0258(15) 0.0015(12) 0.0008(11) -0.0033(12)
C3 0.0266(15) 0.0256(15) 0.0263(15) 0.0001(13) -0.0045(12) 0.0020(13)
C4 0.0348(16) 0.0324(17) 0.0169(14) -0.0029(14) 0.0011(12) -0.0020(13)
C5 0.0226(15) 0.0249(16) 0.0236(16) -0.0011(12) 0.0026(12) -0.0025(12)
C6 0.0208(13) 0.0138(14) 0.0205(14) -0.0037(12) -0.0011(11) -0.0017(12)
C7 0.0308(17) 0.048(2) 0.0330(17) 0.0119(15) -0.0079(13) 0.0008(14)
C8 0.0219(13) 0.0187(15) 0.0186(14) -0.0012(12) 0.0041(11) 0.0020(12)
C9 0.0227(14) 0.0235(14) 0.0167(13) -0.0003(13) 0.0056(11) 0.0008(12)
C10 0.0255(14) 0.0297(16) 0.0200(15) 0.0028(14) -0.0003(12) 0.0013(13)
C11 0.0335(16) 0.0207(15) 0.0273(14) -0.0001(13) 0.0030(12) 0.0043(13)
C12 0.0319(15) 0.0214(15) 0.0288(15) -0.0078(14) 0.0028(13) -0.0022(12)
C13 0.0244(15) 0.0310(17) 0.0246(16) 0.0009(13) -0.0004(11) 0.0028(13)
C14 0.0144(12) 0.0202(13) 0.0241(14) 0.0030(13) -0.0020(11) -0.0019(12)
C15 0.0147(13) 0.0183(15) 0.0246(14) 0.0033(11) 0.0006(11) -0.0006(12)
C16 0.0165(12) 0.0300(16) 0.0237(13) 0.0005(13) 0.0026(11) 0.0009(13)
C17 0.0211(14) 0.0385(18) 0.0264(16) 0.0000(13) -0.0006(12) -0.0099(14)
C18 0.0186(15) 0.0272(17) 0.0401(18) -0.0052(13) -0.0014(13) -0.0064(14)
C19 0.0201(14) 0.0257(16) 0.0325(17) -0.0011(12) 0.0039(12) 0.0043(14)
C20 0.0473(18) 0.0293(18) 0.0335(16) -0.0003(15) 0.0008(14) -0.0024(14)
C21 0.0369(17) 0.0302(18) 0.0283(16) -0.0100(16) -0.0109(14) 0.0047(14)

loop_
_atom_type_symbol
_atom_type_description
_atom_type_scat_dispersion_real
_atom_type_scat_dispersion_imag
_atom_type_scat_source
C C 0.0181 0.0091
;
International Tables for Crystallography
(Vol. C, Tables 4.2.6.8 and 6.1.1.4)
;
H H 0.0000 0.0000
;
International Tables for Crystallography
(Vol. C, Table 6.1.1.4)
;
N N 0.0311 0.0180
;
International Tables for Crystallography
(Vol. C, Tables 4.2.6.8 and 6.1.1.4)
;
O O 0.0492 0.0322
;
International Tables for Crystallography
(Vol. C, Tables 4.2.6.8 and 6.1.1.4)
;
S S 0.3331 0.5567
;
International Tables for Crystallography
(Vol. C, Tables 4.2.6.8 and 6.1.1.4)
;

loop_
_geom_angle_atom_site_label_1
_geom_angle_atom_site_label_2
_geom_angle_atom_site_label_3
_geom_angle
_geom_angle_publ_flag
C1 S1 C8 106.95(11) yes
C2 O1 C7 117.32(18) yes
C6 N1 C14 121.14(19) yes
S1 C1 C2 116.57(17) yes
S1 C1 C6 125.06(17) yes
C2 C1 C6 118.3(2) yes
O1 C2 C1 115.6(2) yes
O1 C2 C3 122.8(2) yes
C1 C2 C3 121.7(2) yes
C2 C3 C4 118.6(2) yes
C3 C4 C5 120.9(2) yes
C4 C5 C6 121.2(2) yes
N1 C6 C1 123.2(2) yes
N1 C6 C5 117.4(2) yes
C1 C6 C5 119.3(2) yes
S1 C8 C9 121.19(18) yes
S1 C8 C13 118.11(18) yes
C9 C8 C13 119.9(2) yes
C8 C9 C10 118.5(2) yes
C8 C9 C15 119.9(2) yes
C10 C9 C15 121.6(2) yes
C9 C10 C11 121.3(2) yes
C10 C11 C12 120.1(2) yes
C11 C12 C13 119.6(2) yes
C8 C13 C12 120.6(2) yes
N1 C14 C15 119.9(2) yes
N1 C14 C19 119.9(2) yes
C15 C14 C19 120.0(2) yes
C9 C15 C14 120.3(2) yes
C9 C15 C16 121.0(2) yes
C14 C15 C16 118.6(2) yes
C15 C16 C17 120.9(2) yes
C16 C17 C18 120.1(2) yes
C17 C18 C19 119.5(2) yes
C14 C19 C18 120.9(2) yes
N2 C21 C20 178.6(3) yes
C6 N1 H1 111.1(15) no
C14 N1 H1 105.8(15) no
C2 C3 H3 120.723 no
C4 C3 H3 120.714 no
C3 C4 H4 119.554 no
C5 C4 H4 119.559 no
C4 C5 H5 119.419 no
C6 C5 H5 119.397 no
O1 C7 H7A 109.473 no
O1 C7 H7B 109.475 no
O1 C7 H7C 109.468 no
H7A C7 H7B 109.467 no
H7A C7 H7C 109.473 no
H7B C7 H7C 109.472 no
C9 C10 H10 119.364 no
C11 C10 H10 119.366 no
C10 C11 H11 119.956 no
C12 C11 H11 119.966 no
C11 C12 H12 120.177 no
C13 C12 H12 120.174 no
C8 C13 H13 119.676 no
C12 C13 H13 119.686 no
C15 C16 H16 119.572 no
C17 C16 H16 119.552 no
C16 C17 H17 119.961 no
C18 C17 H17 119.948 no
C17 C18 H18 120.276 no
C19 C18 H18 120.265 no
C14 C19 H19 119.536 no
C18 C19 H19 119.543 no
C21 C20 H20A 109.471 no
C21 C20 H20B 109.475 no
C21 C20 H20C 109.475 no
H20A C20 H20B 109.476 no
H20A C20 H20C 109.468 no
H20B C20 H20C 109.463 no

loop_
_geom_bond_atom_site_label_1
_geom_bond_atom_site_label_2
_geom_bond_distance
_geom_bond_publ_flag
S1 C1 1.775(2) yes
S1 C8 1.780(2) yes
O1 C2 1.368(3) yes
O1 C7 1.431(3) yes
N1 C6 1.405(3) yes
N1 C14 1.449(3) yes
N2 C21 1.140(4) yes
C1 C2 1.415(3) yes
C1 C6 1.400(3) yes
C2 C3 1.383(3) yes
C3 C4 1.391(4) yes
C4 C5 1.370(3) yes
C5 C6 1.396(3) yes
C8 C9 1.407(3) yes
C8 C13 1.394(3) yes
C9 C10 1.390(3) yes
C9 C15 1.484(3) yes
C10 C11 1.381(3) yes
C11 C12 1.389(3) yes
C12 C13 1.381(3) yes
C14 C15 1.396(3) yes
C14 C19 1.388(3) yes
C15 C16 1.399(3) yes
C16 C17 1.385(3) yes
C17 C18 1.385(4) yes
C18 C19 1.385(4) yes
C20 C21 1.457(4) yes
N1 H1 0.85(2) no
C3 H3 0.930 no
C4 H4 0.930 no
C5 H5 0.930 no
C7 H7A 0.960 no
C7 H7B 0.960 no
C7 H7C 0.960 no
C10 H10 0.930 no
C11 H11 0.930 no
C12 H12 0.930 no
C13 H13 0.930 no
C16 H16 0.930 no
C17 H17 0.930 no
C18 H18 0.930 no
C19 H19 0.930 no
C20 H20A 0.960 no
C20 H20B 0.960 no
C20 H20C 0.960 no

loop_
_geom_contact_atom_site_label_1
_geom_contact_atom_site_label_2
_geom_contact_distance
_geom_contact_publ_flag
_geom_contact_site_symmetry_2
S1 O1 2.8213(17) no .
S1 N1 3.203(2) no .
S1 C14 3.249(2) no .
S1 C15 3.089(2) no .
N1 C8 3.066(3) no .
N1 C9 2.870(3) no .
C1 C4 2.791(3) no .
C1 C14 3.137(3) no .
C2 C5 2.755(3) no .
C3 C6 2.806(3) no .
C3 C7 2.779(3) no .
C5 C14 3.569(3) no .
C6 C8 3.320(3) no .
C6 C15 3.445(3) no .
C6 C19 3.269(3) no .
C8 C11 2.779(3) no .
C8 C14 3.129(3) no .
C9 C12 2.798(3) no .
C10 C13 2.764(3) no .
C10 C14 3.583(3) no .
C10 C16 3.143(3) no .
C14 C17 2.779(3) no .
C15 C18 2.797(3) no .
C16 C19 2.760(3) no .
O1 C7 3.440(3) no 2_545
O1 C13 3.310(3) no 2_555
N1 N2 3.184(3) no 2_655
N1 C20 3.480(3) no .
N2 N1 3.184(3) no 2_645
N2 C5 3.460(3) no 2_645
C2 C7 3.474(4) no 2_545
C4 C20 3.550(4) no 1_565
C4 C20 3.556(4) no 7_656
C5 N2 3.460(3) no 2_655
C5 C20 3.450(3) no 1_565
C5 C21 3.345(4) no 1_565
C6 C20 3.566(3) no 1_565
C7 O1 3.440(3) no 2_555
C7 C2 3.474(4) no 2_555
C10 C11 3.511(3) no 5_667
C11 C10 3.511(3) no 5_667
C11 C20 3.570(3) no .
C13 O1 3.310(3) no 2_545
C16 C16 3.393(3) no 5_677
C20 N1 3.480(3) no .
C20 C4 3.550(4) no 1_545
C20 C4 3.556(4) no 7_646
C20 C5 3.450(3) no 1_545
C20 C6 3.566(3) no 1_545
C20 C11 3.570(3) no .
C21 C5 3.345(4) no 1_545
S1 H13 2.8056 no .
O1 H3 2.6220 no .
N1 H5 2.5367 no .
N1 H19 2.6085 no .
N2 H20A 3.0609 no .
N2 H20B 3.0464 no .
N2 H20C 3.0540 no .
C1 H1 3.16(2) no .
C1 H3 3.2834 no .
C1 H5 3.2502 no .
C2 H4 3.2249 no .
C2 H7A 2.5893 no .
C2 H7B 2.6491 no .
C2 H7C 3.1859 no .
C3 H5 3.2351 no .
C3 H7A 2.6926 no .
C3 H7B 2.7266 no .
C5 H1 2.40(2) no .
C5 H3 3.2402 no .
C6 H4 3.2438 no .
C6 H19 3.2135 no .
C7 H3 2.4745 no .
C8 H10 3.2446 no .
C8 H12 3.2499 no .
C9 H1 3.51(2) no .
C9 H11 3.2501 no .
C9 H13 3.2619 no .
C9 H16 2.6624 no .
C10 H12 3.2385 no .
C10 H16 2.9915 no .
C11 H13 3.2335 no .
C12 H10 3.2347 no .
C13 H11 3.2341 no .
C14 H16 3.2437 no .
C14 H18 3.2505 no .
C15 H1 3.00(2) no .
C15 H10 2.6627 no .
C15 H17 3.2576 no .
C15 H19 3.2477 no .
C16 H10 2.9874 no .
C16 H18 3.2400 no .
C17 H19 3.2299 no .
C18 H16 3.2356 no .
C19 H1 2.52(2) no .
C19 H17 3.2320 no .
H1 H5 2.2124 no .
H1 H19 2.4699 no .
H3 H4 2.3245 no .
H3 H7A 2.2833 no .
H3 H7B 2.2481 no .
H3 H7C 3.4262 no .
H4 H5 2.2853 no .
H5 H19 3.5194 no .
H10 H11 2.3012 no .
H10 H16 2.7699 no .
H11 H12 2.3208 no .
H12 H13 2.3095 no .
H16 H17 2.3083 no .
H17 H18 2.3176 no .
H18 H19 2.3122 no .
S1 H7C 3.4310 no 2_545
S1 H11 3.4613 no 1_565
S1 H12 3.0217 no 1_565
S1 H13 3.2472 no 2_555
S1 H16 3.2023 no 5_677
S1 H17 3.4574 no 5_677
O1 H7B 2.7454 no 2_545
O1 H7C 3.3953 no 2_545
O1 H12 3.3459 no 1_565
O1 H13 2.4367 no 2_555
N1 H20A 2.5482 no .
N2 H1 2.33(2) no 2_645
N2 H3 3.3980 no 7_646
N2 H3 3.1875 no 8_546
N2 H5 3.3310 no 1_545
N2 H5 2.6485 no 2_645
N2 H7A 3.1946 no 7_646
N2 H7A 3.3304 no 8_546
N2 H7B 3.1428 no 8_546
N2 H19 2.9886 no 1_545
N2 H19 3.3964 no 2_645
C1 H7B 3.4837 no 2_545
C1 H7C 3.0432 no 2_545
C1 H12 3.5851 no 1_565
C1 H20B 3.3603 no 1_565
C1 H20C 3.3761 no 1_565
C2 H7B 2.9131 no 2_545
C2 H7C 3.1472 no 2_545
C2 H20C 3.1730 no 1_565
C3 H5 3.3574 no 7_656
C3 H7B 3.3952 no 2_545
C3 H20C 2.9055 no 1_565
C4 H4 3.5317 no 7_646
C4 H7A 3.5796 no 8_556
C4 H7C 3.5460 no 8_556
C4 H20A 3.4943 no 7_656
C4 H20C 2.8155 no 1_565
C4 H20C 3.0071 no 7_656
C5 H3 3.1968 no 7_646
C5 H4 3.2367 no 7_646
C5 H7A 3.3368 no 8_556
C5 H20B 3.4626 no 1_565
C5 H20C 3.0233 no 1_565
C6 H4 3.4565 no 7_646
C6 H20A 3.1470 no .
C6 H20B 3.2017 no 1_565
C6 H20C 3.2888 no 1_565
C7 H4 3.2983 no 8_456
C7 H5 3.3823 no 8_456
C7 H7A 3.3780 no 2_555
C7 H7B 2.9574 no 2_545
C7 H13 2.9453 no 2_555
C8 H7C 3.3706 no 2_545
C8 H16 3.3443 no 5_677
C8 H17 2.9892 no 5_677
C8 H20A 3.1180 no .
C9 H16 3.2628 no 5_677
C9 H17 3.4021 no 5_677
C9 H20A 3.0912 no .
C9 H20B 3.4073 no .
C10 H11 3.1039 no 5_667
C10 H20A 3.3294 no .
C10 H20B 2.9826 no .
C11 H10 3.1651 no 5_667
C11 H11 3.4767 no 5_667
C11 H20A 3.5712 no .
C11 H20B 2.7775 no .
C12 H17 3.4194 no 5_677
C12 H20B 3.0487 no .
C13 H7C 2.9984 no 2_545
C13 H17 2.9989 no 5_677
C13 H20A 3.3868 no .
C13 H20B 3.4590 no .
C14 H11 3.5320 no 1_565
C14 H18 3.1126 no 2_645
C14 H20A 3.5572 no .
C14 H20B 3.5085 no 1_565
C15 H11 3.5262 no 1_565
C15 H16 3.1752 no 5_677
C15 H18 2.8853 no 2_645
C16 H11 3.4023 no 1_565
C16 H16 2.9104 no 5_677
C16 H18 2.7777 no 2_645
C17 H11 3.2567 no 1_565
C17 H18 2.9674 no 2_645
C18 H10 3.3573 no 1_565
C18 H10 3.2823 no 2_655
C18 H11 3.2657 no 1_565
C18 H18 3.1997 no 2_645
C19 H11 3.4071 no 1_565
C19 H18 3.2525 no 2_645
C19 H20B 3.0575 no 1_565
C20 H1 3.52(2) no .
C20 H4 3.0369 no 7_646
C20 H19 3.2620 no 1_545
C21 H1 3.11(2) no 2_645
C21 H3 3.2724 no 7_646
C21 H4 3.5463 no 7_646
C21 H5 3.3065 no 1_545
C21 H19 2.8469 no 1_545
C21 H19 3.4968 no 2_645
H1 N2 2.33(2) no 2_655
H1 C20 3.52(2) no .
H1 C21 3.11(2) no 2_655
H1 H3 3.5795 no 7_646
H1 H19 3.1601 no 2_645
H1 H20A 2.6778 no .
H3 N2 3.3980 no 7_656
H3 N2 3.1875 no 8_466
H3 C5 3.1968 no 7_656
H3 C21 3.2724 no 7_656
H3 H1 3.5795 no 7_656
H3 H5 2.6994 no 7_656
H3 H7A 3.3751 no 2_555
H3 H7B 3.5513 no 2_545
H3 H20A 3.4963 no 7_656
H3 H20C 3.3317 no 1_565
H4 C4 3.5317 no 7_656
H4 C5 3.2367 no 7_656
H4 C6 3.4565 no 7_656
H4 C7 3.2983 no 8_556
H4 C20 3.0369 no 7_656
H4 C21 3.5463 no 7_656
H4 H5 3.4034 no 7_656
H4 H7A 3.0833 no 8_556
H4 H7C 2.7388 no 8_556
H4 H20A 2.8218 no 7_656
H4 H20C 3.1955 no 1_565
H4 H20C 2.5329 no 7_656
H5 N2 3.3310 no 1_565
H5 N2 2.6485 no 2_655
H5 C3 3.3574 no 7_646
H5 C7 3.3823 no 8_556
H5 C21 3.3065 no 1_565
H5 H3 2.6994 no 7_646
H5 H4 3.4034 no 7_646
H5 H7A 2.5901 no 8_556
H5 H7B 3.5718 no 7_646
H5 H7C 3.4324 no 8_556
H5 H20C 3.5106 no 1_565
H7A N2 3.1946 no 7_656
H7A N2 3.3304 no 8_466
H7A C4 3.5796 no 8_456
H7A C5 3.3368 no 8_456
H7A C7 3.3780 no 2_545
H7A H3 3.3751 no 2_545
H7A H4 3.0833 no 8_456
H7A H5 2.5901 no 8_456
H7A H7B 2.4218 no 2_545
H7B O1 2.7454 no 2_555
H7B N2 3.1428 no 8_466
H7B C1 3.4837 no 2_555
H7B C2 2.9131 no 2_555
H7B C3 3.3952 no 2_555
H7B C7 2.9574 no 2_555
H7B H3 3.5513 no 2_555
H7B H5 3.5718 no 7_656
H7B H7A 2.4218 no 2_555
H7B H7C 3.3099 no 2_555
H7B H13 3.5128 no 2_555
H7C S1 3.4310 no 2_555
H7C O1 3.3953 no 2_555
H7C C1 3.0432 no 2_555
H7C C2 3.1472 no 2_555
H7C C4 3.5460 no 8_456
H7C C8 3.3706 no 2_555
H7C C13 2.9984 no 2_555
H7C H4 2.7388 no 8_456
H7C H5 3.4324 no 8_456
H7C H7B 3.3099 no 2_545
H7C H13 2.5129 no 2_555
H7C H20A 3.4895 no 2_555
H7C H20C 3.3840 no 2_555
H10 C11 3.1651 no 5_667
H10 C18 3.3573 no 1_545
H10 C18 3.2823 no 2_645
H10 H11 2.8653 no 5_667
H10 H18 3.1342 no 1_545
H10 H18 3.0203 no 2_645
H10 H20B 3.3688 no .
H11 S1 3.4613 no 1_545
H11 C10 3.1039 no 5_667
H11 C11 3.4767 no 5_667
H11 C14 3.5320 no 1_545
H11 C15 3.5262 no 1_545
H11 C16 3.4023 no 1_545
H11 C17 3.2567 no 1_545
H11 C18 3.2657 no 1_545
H11 C19 3.4071 no 1_545
H11 H10 2.8653 no 5_667
H11 H11 3.5227 no 5_667
H11 H16 2.9207 no 5_667
H11 H20B 3.0500 no .
H12 S1 3.0217 no 1_545
H12 O1 3.3459 no 1_545
H12 C1 3.5851 no 1_545
H12 H13 3.1033 no 2_545
H12 H17 3.4253 no 6_467
H12 H20B 3.4622 no .
H13 S1 3.2472 no 2_545
H13 O1 2.4367 no 2_545
H13 C7 2.9453 no 2_545
H13 H7B 3.5128 no 2_545
H13 H7C 2.5129 no 2_545
H13 H12 3.1033 no 2_555
H13 H17 3.2665 no 5_677
H16 S1 3.2023 no 5_677
H16 C8 3.3443 no 5_677
H16 C9 3.2628 no 5_677
H16 C15 3.1752 no 5_677
H16 C16 2.9104 no 5_677
H16 H11 2.9207 no 5_667
H16 H16 2.6760 no 5_677
H16 H18 3.1707 no 2_645
H17 S1 3.4574 no 5_677
H17 C8 2.9892 no 5_677
H17 C9 3.4021 no 5_677
H17 C12 3.4194 no 5_677
H17 C13 2.9989 no 5_677
H17 H12 3.4253 no 6_567
H17 H13 3.2665 no 5_677
H17 H18 3.4667 no 2_645
H18 C14 3.1126 no 2_655
H18 C15 2.8853 no 2_655
H18 C16 2.7777 no 2_655
H18 C17 2.9674 no 2_655
H18 C18 3.1997 no 2_655
H18 C19 3.2525 no 2_655
H18 H10 3.1342 no 1_565
H18 H10 3.0203 no 2_655
H18 H16 3.1707 no 2_655
H18 H17 3.4667 no 2_655
H19 N2 2.9886 no 1_565
H19 N2 3.3964 no 2_655
H19 C20 3.2620 no 1_565
H19 C21 2.8469 no 1_565
H19 C21 3.4968 no 2_655
H19 H1 3.1601 no 2_655
H19 H20B 2.7309 no 1_565
H20A N1 2.5482 no .
H20A C4 3.4943 no 7_646
H20A C6 3.1470 no .
H20A C8 3.1180 no .
H20A C9 3.0912 no .
H20A C10 3.3294 no .
H20A C11 3.5712 no .
H20A C13 3.3868 no .
H20A C14 3.5572 no .
H20A H1 2.6778 no .
H20A H3 3.4963 no 7_646
H20A H4 2.8218 no 7_646
H20A H7C 3.4895 no 2_545
H20B C1 3.3603 no 1_545
H20B C5 3.4626 no 1_545
H20B C6 3.2017 no 1_545
H20B C9 3.4073 no .
H20B C10 2.9826 no .
H20B C11 2.7775 no .
H20B C12 3.0487 no .
H20B C13 3.4590 no .
H20B C14 3.5085 no 1_545
H20B C19 3.0575 no 1_545
H20B H10 3.3688 no .
H20B H11 3.0500 no .
H20B H12 3.4622 no .
H20B H19 2.7309 no 1_545
H20C C1 3.3761 no 1_545
H20C C2 3.1730 no 1_545
H20C C3 2.9055 no 1_545
H20C C4 2.8155 no 1_545
H20C C4 3.0071 no 7_646
H20C C5 3.0233 no 1_545
H20C C6 3.2888 no 1_545
H20C H3 3.3317 no 1_545
H20C H4 3.1955 no 1_545
H20C H4 2.5329 no 7_646
H20C H5 3.5106 no 1_545
H20C H7C 3.3840 no 2_545

loop_
_geom_torsion_atom_site_label_1
_geom_torsion_atom_site_label_2
_geom_torsion_atom_site_label_3
_geom_torsion_atom_site_label_4
_geom_torsion
_geom_torsion_publ_flag
C1 S1 C8 C9 88.91(17) no
C1 S1 C8 C13 -101.64(16) no
C8 S1 C1 C2 137.69(15) no
C8 S1 C1 C6 -44.3(2) no
C7 O1 C2 C1 -172.55(17) no
C7 O1 C2 C3 6.9(3) no
C6 N1 C14 C15 104.1(2) no
C6 N1 C14 C19 -81.6(3) no
C14 N1 C6 C1 -56.5(3) no
C14 N1 C6 C5 126.9(2) no
S1 C1 C2 O1 -2.0(3) no
S1 C1 C2 C3 178.48(15) no
S1 C1 C6 N1 4.2(3) no
S1 C1 C6 C5 -179.26(14) no
C2 C1 C6 N1 -177.89(19) no
C2 C1 C6 C5 -1.3(3) no
C6 C1 C2 O1 179.83(18) no
C6 C1 C2 C3 0.4(3) no
O1 C2 C3 C4 -179.24(18) no
C1 C2 C3 C4 0.2(3) no
C2 C3 C4 C5 0.2(3) no
C3 C4 C5 C6 -1.2(4) no
C4 C5 C6 N1 178.5(2) no
C4 C5 C6 C1 1.8(3) no
S1 C8 C9 C10 169.21(14) no
S1 C8 C9 C15 -10.7(3) no
S1 C8 C13 C12 -170.10(14) no
C9 C8 C13 C12 -0.5(3) no
C13 C8 C9 C10 -0.1(3) no
C13 C8 C9 C15 -179.96(18) no
C8 C9 C10 C11 0.9(3) no
C8 C9 C15 C14 -59.1(3) no
C8 C9 C15 C16 123.3(2) no
C10 C9 C15 C14 121.0(2) no
C10 C9 C15 C16 -56.6(3) no
C15 C9 C10 C11 -179.24(18) no
C9 C10 C11 C12 -1.1(3) no
C10 C11 C12 C13 0.5(3) no
C11 C12 C13 C8 0.3(3) no
N1 C14 C15 C9 -4.3(3) no
N1 C14 C15 C16 173.35(17) no
N1 C14 C19 C18 -174.89(18) no
C15 C14 C19 C18 -0.6(3) no
C19 C14 C15 C9 -178.66(18) no
C19 C14 C15 C16 -1.0(3) no
C9 C15 C16 C17 179.92(18) no
C14 C15 C16 C17 2.2(3) no
C15 C16 C17 C18 -2.0(3) no
C16 C17 C18 C19 0.4(3) no
C17 C18 C19 C14 0.9(3) no
